data_4079843
loop_
_publ_author_name
'Heuclin, Hadrien'
'Fustier-Boutignon, Marie'
'Ho, Samuel Ying-Fu'
'Goff, Xavier-Fr\'ed\'eric Le'
'Carenco, Sophie'
'So, Cheuk-Wai'
'M\'ezailles, Nicolas'

_publ_section_title
;
 Synthesis of Phosphorus(V)-Stabilized Geminal Dianions. The Cases of
 Mixed P&#x2550;X/P\\rightarrow BH3(X = S, O) and
 P&#x2550;S/SiMe3Derivatives
;
_journal_issue 2
_journal_name_full Organometallics
_journal_page_first 498
_journal_paper_doi 10.1021/om300954a
_journal_volume 32
_journal_year 2013
_chemical_formula_moiety 'C37 H47 B Mg O3 P2 S'
_chemical_formula_sum 'C37 H47 B Mg O3 P2 S'
_chemical_formula_weight 668.87
_chemical_name_systematic
; 
 ? 
;
_space_group_IT_number 7
_symmetry_cell_setting monoclinic
_symmetry_space_group_name_Hall 'P -2yac'
_symmetry_space_group_name_H-M 'P 1 n 1'
_atom_sites_solution_hydrogens geom
_atom_sites_solution_primary direct
_atom_sites_solution_secondary difmap
_audit_creation_method SHELXL-97
_cell_angle_alpha 90.00
_cell_angle_beta 99.226(2)
_cell_angle_gamma 90.00
_cell_formula_units_Z 2
_cell_length_a 11.0341(3)
_cell_length_b 10.7560(3)
_cell_length_c 14.9950(4)
_cell_measurement_reflns_used 2777
_cell_measurement_temperature 103(2)
_cell_measurement_theta_max 22.31
_cell_measurement_theta_min 2.34
_cell_volume 1756.63(8)
_computing_cell_refinement 'Bruker SAINT'
_computing_data_collection 'Bruker APEX2'
_computing_data_reduction 'Bruker SAINT'
_computing_molecular_graphics 'Bruker SHELXTL'
_computing_publication_material 'Bruker SHELXTL'
_computing_structure_refinement 'SHELXL-97 (Sheldrick, 2008)'
_computing_structure_solution 'SHELXS-97 (Sheldrick, 2008)'
_diffrn_ambient_temperature 103(2)
_diffrn_measured_fraction_theta_full 0.997
_diffrn_measured_fraction_theta_max 0.997
_diffrn_measurement_device_type 'Bruker APEX-II CCD'
_diffrn_measurement_method '\f and \w scans'
_diffrn_radiation_monochromator graphite
_diffrn_radiation_source 'fine-focus sealed tube'
_diffrn_radiation_type MoK\a
_diffrn_radiation_wavelength 0.71073
_diffrn_reflns_av_R_equivalents 0.0686
_diffrn_reflns_av_sigmaI/netI 0.1027
_diffrn_reflns_limit_h_max 14
_diffrn_reflns_limit_h_min -14
_diffrn_reflns_limit_k_max 14
_diffrn_reflns_limit_k_min -13
_diffrn_reflns_limit_l_max 20
_diffrn_reflns_limit_l_min -20
_diffrn_reflns_number 20462
_diffrn_reflns_theta_full 28.54
_diffrn_reflns_theta_max 28.54
_diffrn_reflns_theta_min 1.89
_exptl_absorpt_coefficient_mu 0.236
_exptl_absorpt_correction_T_max 0.9677
_exptl_absorpt_correction_T_min 0.9543
_exptl_absorpt_correction_type multi-scan
_exptl_absorpt_process_details sadabs
_exptl_crystal_colour yellow
_exptl_crystal_density_diffrn 1.265
_exptl_crystal_density_method 'not measured'
_exptl_crystal_description block
_exptl_crystal_F_000 712
_exptl_crystal_size_max 0.20
_exptl_crystal_size_mid 0.18
_exptl_crystal_size_min 0.14
_refine_diff_density_max 0.425
_refine_diff_density_min -0.447
_refine_diff_density_rms 0.103
_refine_ls_abs_structure_details 'Flack H D (1983), Acta Cryst. A39, 876-881'
_refine_ls_abs_structure_Flack -0.16(9)
_refine_ls_extinction_method none
_refine_ls_goodness_of_fit_ref 1.035
_refine_ls_hydrogen_treatment constr
_refine_ls_matrix_type full
_refine_ls_number_parameters 406
_refine_ls_number_reflns 8541
_refine_ls_number_restraints 2
_refine_ls_restrained_S_all 1.035
_refine_ls_R_factor_all 0.0874
_refine_ls_R_factor_gt 0.0567
_refine_ls_shift/su_max 0.001
_refine_ls_shift/su_mean 0.000
_refine_ls_structure_factor_coef Fsqd
_refine_ls_weighting_details 'calc w=1/[\s^2^(Fo^2^)+(0.0682P)^2^+0.0000P] where P=(Fo^2^+2Fc^2^)/3'
_refine_ls_weighting_scheme calc
_refine_ls_wR_factor_gt 0.1214
_refine_ls_wR_factor_ref 0.1504
_reflns_number_gt 6384
_reflns_number_total 8541
_reflns_threshold_expression >2sigma(I)
_cod_data_source_file om300954a_si_002.cif
_cod_data_source_block scw566s
_cod_depositor_comments
;
The following automatic conversions were performed:

'_symmetry_cell_setting' value 'Monoclinic' changed to 'monoclinic'
according to /home/saulius/struct/CIF-dictionaries/cif_core.dic
dictionary named 'cif_core.dic' version 2.4.2 from 2011-04-26.

Automatic conversion script
Id: cif_fix_values 1891 2012-01-12 08:04:46Z andrius 
;
_cod_original_sg_symbol_H-M Pn
_cod_database_code 4079843

loop_
_symmetry_equiv_pos_as_xyz
'x, y, z'
'x+1/2, -y, z+1/2'

loop_
_atom_site_label
_atom_site_type_symbol
_atom_site_fract_x
_atom_site_fract_y
_atom_site_fract_z
_atom_site_U_iso_or_equiv
_atom_site_adp_type
_atom_site_occupancy
_atom_site_symmetry_multiplicity
_atom_site_calc_flag
_atom_site_refinement_flags
Mg1 Mg 0.59308(11) 0.35404(12) 0.97877(8) 0.0190(3) Uani 1 1 d .
B1 B 0.4359(4) 0.2500(4) 0.7078(3) 0.0214(9) Uani 1 1 d .
H1B H 0.4196 0.1838 0.6508 0.032 Uiso 1 1 d R
H2B H 0.5316 0.2793 0.7080 0.032 Uiso 1 1 d R
H3B H 0.3729 0.3299 0.7019 0.032 Uiso 1 1 d R
C1 C 0.4343(3) 0.2606(4) 0.9145(2) 0.0190(8) Uani 1 1 d .
C2 C 0.2810(3) 0.0761(3) 0.8039(2) 0.0176(8) Uani 1 1 d .
C3 C 0.1792(4) 0.1167(4) 0.7437(3) 0.0238(9) Uani 1 1 d .
H3 H 0.1839 0.1919 0.7111 0.029 Uiso 1 1 calc R
C4 C 0.0708(4) 0.0484(4) 0.7308(3) 0.0255(9) Uani 1 1 d .
H4 H 0.0019 0.0780 0.6900 0.031 Uiso 1 1 calc R
C5 C 0.0620(4) -0.0620(4) 0.7764(3) 0.0245(9) Uani 1 1 d .
H5 H -0.0117 -0.1093 0.7670 0.029 Uiso 1 1 calc R
C6 C 0.1635(4) -0.1021(4) 0.8364(3) 0.0233(9) Uani 1 1 d .
H6 H 0.1587 -0.1775 0.8686 0.028 Uiso 1 1 calc R
C7 C 0.2709(4) -0.0346(4) 0.8500(3) 0.0217(8) Uani 1 1 d .
H7 H 0.3390 -0.0641 0.8914 0.026 Uiso 1 1 calc R
C8 C 0.5389(3) 0.0457(3) 0.8428(3) 0.0204(8) Uani 1 1 d .
C9 C 0.5782(4) -0.0194(4) 0.7718(3) 0.0277(9) Uani 1 1 d .
H9 H 0.5392 -0.0049 0.7115 0.033 Uiso 1 1 calc R
C10 C 0.6726(4) -0.1042(4) 0.7883(3) 0.0349(11) Uani 1 1 d .
H10 H 0.6985 -0.1475 0.7394 0.042 Uiso 1 1 calc R
C11 C 0.7297(4) -0.1264(4) 0.8754(4) 0.0396(12) Uani 1 1 d .
H11 H 0.7955 -0.1842 0.8863 0.047 Uiso 1 1 calc R
C12 C 0.6919(4) -0.0655(4) 0.9464(3) 0.0334(11) Uani 1 1 d .
H12 H 0.7301 -0.0828 1.0065 0.040 Uiso 1 1 calc R
C13 C 0.5979(4) 0.0212(4) 0.9307(3) 0.0239(9) Uani 1 1 d .
H13 H 0.5733 0.0644 0.9801 0.029 Uiso 1 1 calc R
C14 C 0.2490(3) 0.1529(3) 1.0184(2) 0.0189(8) Uani 1 1 d .
C15 C 0.3085(4) 0.0560(4) 1.0676(3) 0.0261(9) Uani 1 1 d .
H15 H 0.3939 0.0618 1.0897 0.031 Uiso 1 1 calc R
C16 C 0.2439(4) -0.0499(4) 1.0848(3) 0.0299(10) Uani 1 1 d .
H16 H 0.2855 -0.1165 1.1183 0.036 Uiso 1 1 calc R
C17 C 0.1202(4) -0.0586(4) 1.0538(3) 0.0286(9) Uani 1 1 d .
H17 H 0.0761 -0.1312 1.0654 0.034 Uiso 1 1 calc R
C18 C 0.0605(4) 0.0385(4) 1.0058(3) 0.0264(9) Uani 1 1 d .
H18 H -0.0252 0.0333 0.9847 0.032 Uiso 1 1 calc R
C19 C 0.1246(4) 0.1437(4) 0.9879(3) 0.0217(8) Uani 1 1 d .
H19 H 0.0827 0.2101 0.9543 0.026 Uiso 1 1 calc R
C20 C 0.2253(3) 0.4053(3) 0.9596(3) 0.0209(8) Uani 1 1 d .
C21 C 0.1657(4) 0.4629(4) 1.0231(3) 0.0289(9) Uani 1 1 d .
H21 H 0.1826 0.4370 1.0844 0.035 Uiso 1 1 calc R
C22 C 0.0818(4) 0.5578(4) 0.9984(4) 0.0361(11) Uani 1 1 d .
H22 H 0.0425 0.5970 1.0428 0.043 Uiso 1 1 calc R
C23 C 0.0555(4) 0.5952(4) 0.9093(4) 0.0379(12) Uani 1 1 d .
H23 H -0.0030 0.6592 0.8923 0.045 Uiso 1 1 calc R
C24 C 0.1139(4) 0.5400(4) 0.8451(3) 0.0338(11) Uani 1 1 d .
H24 H 0.0963 0.5667 0.7840 0.041 Uiso 1 1 calc R
C25 C 0.1990(4) 0.4447(4) 0.8694(3) 0.0247(9) Uani 1 1 d .
H25 H 0.2390 0.4067 0.8249 0.030 Uiso 1 1 calc R
C26 C 0.5030(4) 0.6097(4) 0.9161(3) 0.0292(10) Uani 1 1 d .
H26A H 0.4528 0.5502 0.8754 0.035 Uiso 1 1 calc R
H26B H 0.5415 0.6696 0.8790 0.035 Uiso 1 1 calc R
C27 C 0.4249(5) 0.6768(5) 0.9751(4) 0.0488(14) Uani 1 1 d .
H27A H 0.3923 0.7553 0.9461 0.059 Uiso 1 1 calc R
H27B H 0.3552 0.6241 0.9858 0.059 Uiso 1 1 calc R
C28 C 0.5073(5) 0.7026(6) 1.0609(4) 0.0559(15) Uani 1 1 d .
H28A H 0.4658 0.6828 1.1130 0.067 Uiso 1 1 calc R
H28B H 0.5315 0.7913 1.0644 0.067 Uiso 1 1 calc R
C29 C 0.6194(4) 0.6198(4) 1.0611(3) 0.0324(10) Uani 1 1 d .
H29A H 0.6941 0.6710 1.0617 0.039 Uiso 1 1 calc R
H29B H 0.6314 0.5654 1.1151 0.039 Uiso 1 1 calc R
C30 C 0.7628(4) 0.2187(4) 1.1391(3) 0.0303(10) Uani 1 1 d .
H30A H 0.7954 0.1402 1.1179 0.036 Uiso 1 1 calc R
H30B H 0.6839 0.2015 1.1601 0.036 Uiso 1 1 calc R
C31 C 0.8529(4) 0.2763(4) 1.2127(3) 0.0301(10) Uani 1 1 d .
H31A H 0.8969 0.2121 1.2527 0.036 Uiso 1 1 calc R
H31B H 0.8117 0.3344 1.2494 0.036 Uiso 1 1 calc R
C32 C 0.9404(4) 0.3454(5) 1.1601(3) 0.0381(12) Uani 1 1 d .
H32A H 0.9767 0.4188 1.1942 0.046 Uiso 1 1 calc R
H32B H 1.0074 0.2901 1.1475 0.046 Uiso 1 1 calc R
C33 C 0.8608(4) 0.3837(4) 1.0745(3) 0.0322(10) Uani 1 1 d .
H33A H 0.8431 0.4739 1.0757 0.039 Uiso 1 1 calc R
H33B H 0.9024 0.3663 1.0221 0.039 Uiso 1 1 calc R
C34 C 0.7867(4) 0.2501(4) 0.8624(3) 0.0253(9) Uani 1 1 d .
H34A H 0.7365 0.1867 0.8255 0.030 Uiso 1 1 calc R
H34B H 0.8274 0.2108 0.9191 0.030 Uiso 1 1 calc R
C35 C 0.8796(4) 0.3047(4) 0.8114(3) 0.0301(10) Uani 1 1 d .
H35A H 0.9128 0.2415 0.7738 0.036 Uiso 1 1 calc R
H35B H 0.9482 0.3440 0.8525 0.036 Uiso 1 1 calc R
C36 C 0.8014(4) 0.4017(4) 0.7531(3) 0.0327(10) Uani 1 1 d .
H36A H 0.8534 0.4678 0.7331 0.039 Uiso 1 1 calc R
H36B H 0.7521 0.3627 0.6994 0.039 Uiso 1 1 calc R
C37 C 0.7206(4) 0.4526(4) 0.8160(3) 0.0293(10) Uani 1 1 d .
H37A H 0.7573 0.5283 0.8467 0.035 Uiso 1 1 calc R
H37B H 0.6385 0.4737 0.7824 0.035 Uiso 1 1 calc R
O1 O 0.5956(3) 0.5449(2) 0.97834(18) 0.0231(6) Uani 1 1 d .
O2 O 0.7475(2) 0.3125(3) 1.06770(18) 0.0253(6) Uani 1 1 d .
O3 O 0.7111(2) 0.3539(2) 0.88169(17) 0.0229(6) Uani 1 1 d .
P1 P 0.42133(8) 0.16881(9) 0.82096(6) 0.0164(2) Uani 1 1 d .
P2 P 0.34240(8) 0.28493(9) 0.99077(6) 0.0173(2) Uani 1 1 d .
S1 S 0.44751(9) 0.34492(10) 1.10642(7) 0.0259(2) Uani 1 1 d .

loop_
_atom_site_aniso_label
_atom_site_aniso_U_11
_atom_site_aniso_U_22
_atom_site_aniso_U_33
_atom_site_aniso_U_23
_atom_site_aniso_U_13
_atom_site_aniso_U_12
Mg1 0.0173(6) 0.0207(7) 0.0184(6) 0.0007(5) 0.0014(5) -0.0036(5)
B1 0.023(2) 0.021(2) 0.020(2) 0.0047(18) 0.0033(17) -0.0016(18)
C1 0.0182(18) 0.017(2) 0.0212(19) -0.0033(15) 0.0028(15) -0.0041(15)
C2 0.0200(18) 0.018(2) 0.0155(17) -0.0068(15) 0.0032(14) -0.0006(15)
C3 0.029(2) 0.019(2) 0.0229(19) 0.0014(16) 0.0017(16) -0.0027(16)
C4 0.022(2) 0.024(2) 0.028(2) -0.0059(18) -0.0011(16) -0.0011(17)
C5 0.023(2) 0.024(2) 0.028(2) -0.0098(17) 0.0066(16) -0.0097(16)
C6 0.030(2) 0.015(2) 0.028(2) -0.0016(17) 0.0133(17) -0.0051(17)
C7 0.023(2) 0.022(2) 0.0210(19) 0.0006(16) 0.0052(15) 0.0034(16)
C8 0.0180(19) 0.0142(19) 0.029(2) 0.0002(16) 0.0048(15) -0.0046(15)
C9 0.030(2) 0.021(2) 0.034(2) -0.0035(18) 0.0112(18) -0.0017(17)
C10 0.036(3) 0.020(2) 0.054(3) -0.007(2) 0.021(2) -0.002(2)
C11 0.033(3) 0.019(2) 0.067(4) 0.004(2) 0.012(2) 0.0022(19)
C12 0.023(2) 0.024(2) 0.051(3) 0.013(2) -0.0027(19) -0.0040(17)
C13 0.022(2) 0.017(2) 0.032(2) 0.0058(17) 0.0034(16) -0.0043(16)
C14 0.0171(18) 0.021(2) 0.0207(18) 0.0001(16) 0.0076(14) -0.0013(15)
C15 0.023(2) 0.033(2) 0.023(2) 0.0052(17) 0.0025(16) -0.0027(17)
C16 0.034(2) 0.025(2) 0.031(2) 0.0084(18) 0.0055(18) -0.0011(18)
C17 0.035(2) 0.023(2) 0.032(2) 0.0005(18) 0.0164(18) -0.0116(19)
C18 0.020(2) 0.029(2) 0.032(2) -0.0027(18) 0.0106(16) -0.0076(18)
C19 0.024(2) 0.018(2) 0.025(2) -0.0028(16) 0.0076(16) 0.0002(15)
C20 0.0176(19) 0.0126(19) 0.033(2) 0.0015(17) 0.0050(16) -0.0039(15)
C21 0.028(2) 0.020(2) 0.042(2) -0.0007(19) 0.0156(18) -0.0019(17)
C22 0.033(2) 0.020(2) 0.061(3) -0.002(2) 0.022(2) -0.0020(19)
C23 0.018(2) 0.015(2) 0.081(4) 0.011(2) 0.007(2) 0.0022(17)
C24 0.027(2) 0.025(2) 0.046(3) 0.012(2) -0.0031(19) -0.0031(19)
C25 0.021(2) 0.020(2) 0.031(2) 0.0021(17) -0.0016(16) -0.0026(16)
C26 0.027(2) 0.028(2) 0.030(2) -0.0007(19) -0.0052(17) -0.0032(18)
C27 0.039(3) 0.035(3) 0.067(4) -0.018(3) -0.006(2) 0.012(2)
C28 0.061(4) 0.064(4) 0.045(3) -0.005(3) 0.015(3) 0.020(3)
C29 0.040(3) 0.024(2) 0.030(2) -0.0100(18) -0.0029(19) -0.002(2)
C30 0.033(2) 0.030(2) 0.026(2) 0.0116(19) -0.0015(17) -0.0045(19)
C31 0.027(2) 0.038(3) 0.025(2) 0.0053(19) 0.0032(17) -0.0018(19)
C32 0.031(2) 0.052(3) 0.029(2) 0.009(2) -0.0027(18) -0.014(2)
C33 0.018(2) 0.040(3) 0.036(2) 0.006(2) -0.0024(17) -0.0098(19)
C34 0.026(2) 0.020(2) 0.033(2) 0.0007(17) 0.0115(17) 0.0015(16)
C35 0.026(2) 0.029(2) 0.039(2) -0.0006(19) 0.0131(18) 0.0008(18)
C36 0.026(2) 0.042(3) 0.032(2) 0.012(2) 0.0098(18) -0.004(2)
C37 0.030(2) 0.031(2) 0.029(2) 0.0137(18) 0.0101(17) 0.0006(19)
O1 0.0226(14) 0.0225(14) 0.0226(14) -0.0014(12) -0.0013(10) -0.0016(12)
O2 0.0209(14) 0.0318(16) 0.0226(14) 0.0111(12) 0.0016(11) -0.0060(12)
O3 0.0225(14) 0.0230(15) 0.0242(14) 0.0057(12) 0.0065(11) 0.0002(11)
P1 0.0163(5) 0.0164(5) 0.0168(4) 0.0006(4) 0.0032(3) -0.0012(4)
P2 0.0172(5) 0.0168(5) 0.0179(4) -0.0003(4) 0.0032(3) -0.0024(4)
S1 0.0247(5) 0.0339(6) 0.0188(5) -0.0053(4) 0.0027(4) -0.0070(4)

loop_
_atom_type_symbol
_atom_type_description
_atom_type_scat_dispersion_real
_atom_type_scat_dispersion_imag
_atom_type_scat_source
C C 0.0033 0.0016 'International Tables Vol C Tables 4.2.6.8 and 6.1.1.4'
H H 0.0000 0.0000 'International Tables Vol C Tables 4.2.6.8 and 6.1.1.4'
B B 0.0013 0.0007 'International Tables Vol C Tables 4.2.6.8 and 6.1.1.4'
Mg Mg 0.0486 0.0363 'International Tables Vol C Tables 4.2.6.8 and 6.1.1.4'
P P 0.1023 0.0942 'International Tables Vol C Tables 4.2.6.8 and 6.1.1.4'
S S 0.1246 0.1234 'International Tables Vol C Tables 4.2.6.8 and 6.1.1.4'
O O 0.0106 0.0060 'International Tables Vol C Tables 4.2.6.8 and 6.1.1.4'

loop_
_geom_angle_atom_site_label_1
_geom_angle_atom_site_label_2
_geom_angle_atom_site_label_3
_geom_angle
O2 Mg1 O1 102.19(12)
O2 Mg1 O3 84.68(12)
O1 Mg1 O3 89.33(12)
O2 Mg1 C1 137.66(15)
O1 Mg1 C1 118.98(14)
O3 Mg1 C1 104.15(14)
O2 Mg1 S1 93.35(9)
O1 Mg1 S1 92.78(10)
O3 Mg1 S1 177.38(10)
C1 Mg1 S1 76.17(11)
O2 Mg1 P2 127.55(9)
O1 Mg1 P2 105.67(10)
O3 Mg1 P2 138.25(9)
C1 Mg1 P2 34.55(11)
S1 Mg1 P2 42.42(3)
P1 B1 H1B 111.2
P1 B1 H2B 109.9
H1B B1 H2B 103.0
P1 B1 H3B 106.4
H1B B1 H3B 114.8
H2B B1 H3B 111.7
P2 C1 P1 132.6(2)
P2 C1 Mg1 99.44(17)
P1 C1 Mg1 127.2(2)
C7 C2 C3 118.0(4)
C7 C2 P1 122.2(3)
C3 C2 P1 119.8(3)
C4 C3 C2 120.7(4)
C4 C3 H3 119.7
C2 C3 H3 119.7
C5 C4 C3 120.8(4)
C5 C4 H4 119.6
C3 C4 H4 119.6
C4 C5 C6 118.3(4)
C4 C5 H5 120.8
C6 C5 H5 120.8
C7 C6 C5 121.2(4)
C7 C6 H6 119.4
C5 C6 H6 119.4
C6 C7 C2 120.9(4)
C6 C7 H7 119.5
C2 C7 H7 119.5
C13 C8 C9 118.0(4)
C13 C8 P1 120.7(3)
C9 C8 P1 121.2(3)
C10 C9 C8 120.8(4)
C10 C9 H9 119.6
C8 C9 H9 119.6
C11 C10 C9 120.2(4)
C11 C10 H10 119.9
C9 C10 H10 119.9
C12 C11 C10 120.3(4)
C12 C11 H11 119.8
C10 C11 H11 119.8
C11 C12 C13 120.1(4)
C11 C12 H12 119.9
C13 C12 H12 119.9
C12 C13 C8 120.6(4)
C12 C13 H13 119.7
C8 C13 H13 119.7
C19 C14 C15 119.1(4)
C19 C14 P2 123.0(3)
C15 C14 P2 117.8(3)
C14 C15 C16 120.3(4)
C14 C15 H15 119.9
C16 C15 H15 119.9
C17 C16 C15 120.3(4)
C17 C16 H16 119.8
C15 C16 H16 119.8
C16 C17 C18 119.4(4)
C16 C17 H17 120.3
C18 C17 H17 120.3
C17 C18 C19 120.4(4)
C17 C18 H18 119.8
C19 C18 H18 119.8
C14 C19 C18 120.5(4)
C14 C19 H19 119.8
C18 C19 H19 119.8
C21 C20 C25 118.7(4)
C21 C20 P2 122.1(3)
C25 C20 P2 119.2(3)
C20 C21 C22 121.0(4)
C20 C21 H21 119.5
C22 C21 H21 119.5
C23 C22 C21 120.0(5)
C23 C22 H22 120.0
C21 C22 H22 120.0
C24 C23 C22 120.1(4)
C24 C23 H23 119.9
C22 C23 H23 119.9
C23 C24 C25 120.3(4)
C23 C24 H24 119.9
C25 C24 H24 119.9
C24 C25 C20 120.0(4)
C24 C25 H25 120.0
C20 C25 H25 120.0
O1 C26 C27 105.2(4)
O1 C26 H26A 110.7
C27 C26 H26A 110.7
O1 C26 H26B 110.7
C27 C26 H26B 110.7
H26A C26 H26B 108.8
C28 C27 C26 105.7(4)
C28 C27 H27A 110.6
C26 C27 H27A 110.6
C28 C27 H27B 110.6
C26 C27 H27B 110.6
H27A C27 H27B 108.7
C27 C28 C29 106.1(4)
C27 C28 H28A 110.5
C29 C28 H28A 110.5
C27 C28 H28B 110.5
C29 C28 H28B 110.5
H28A C28 H28B 108.7
O1 C29 C28 106.5(4)
O1 C29 H29A 110.4
C28 C29 H29A 110.4
O1 C29 H29B 110.4
C28 C29 H29B 110.4
H29A C29 H29B 108.6
O2 C30 C31 103.9(3)
O2 C30 H30A 111.0
C31 C30 H30A 111.0
O2 C30 H30B 111.0
C31 C30 H30B 111.0
H30A C30 H30B 109.0
C30 C31 C32 102.7(3)
C30 C31 H31A 111.2
C32 C31 H31A 111.2
C30 C31 H31B 111.2
C32 C31 H31B 111.2
H31A C31 H31B 109.1
C33 C32 C31 104.1(3)
C33 C32 H32A 110.9
C31 C32 H32A 110.9
C33 C32 H32B 110.9
C31 C32 H32B 110.9
H32A C32 H32B 109.0
O2 C33 C32 107.2(3)
O2 C33 H33A 110.3
C32 C33 H33A 110.3
O2 C33 H33B 110.3
C32 C33 H33B 110.3
H33A C33 H33B 108.5
O3 C34 C35 105.2(3)
O3 C34 H34A 110.7
C35 C34 H34A 110.7
O3 C34 H34B 110.7
C35 C34 H34B 110.7
H34A C34 H34B 108.8
C34 C35 C36 100.9(3)
C34 C35 H35A 111.6
C36 C35 H35A 111.6
C34 C35 H35B 111.6
C36 C35 H35B 111.6
H35A C35 H35B 109.4
C37 C36 C35 103.1(3)
C37 C36 H36A 111.1
C35 C36 H36A 111.1
C37 C36 H36B 111.1
C35 C36 H36B 111.1
H36A C36 H36B 109.1
O3 C37 C36 105.8(3)
O3 C37 H37A 110.6
C36 C37 H37A 110.6
O3 C37 H37B 110.6
C36 C37 H37B 110.6
H37A C37 H37B 108.7
C26 O1 C29 107.1(3)
C26 O1 Mg1 118.4(2)
C29 O1 Mg1 123.2(2)
C33 O2 C30 108.4(3)
C33 O2 Mg1 123.3(2)
C30 O2 Mg1 128.1(2)
C34 O3 C37 108.6(3)
C34 O3 Mg1 125.3(2)
C37 O3 Mg1 125.8(2)
C1 P1 C2 112.93(18)
C1 P1 C8 107.80(18)
C2 P1 C8 100.90(17)
C1 P1 B1 116.90(19)
C2 P1 B1 108.15(18)
C8 P1 B1 108.90(19)
C1 P2 C20 114.63(19)
C1 P2 C14 117.23(18)
C20 P2 C14 101.83(17)
C1 P2 S1 107.98(13)
C20 P2 S1 106.00(13)
C14 P2 S1 108.48(13)
C1 P2 Mg1 46.01(12)
C20 P2 Mg1 116.29(13)
C14 P2 Mg1 141.86(13)
S1 P2 Mg1 63.34(4)
P2 S1 Mg1 74.24(5)

loop_
_geom_bond_atom_site_label_1
_geom_bond_atom_site_label_2
_geom_bond_distance
Mg1 O2 2.038(3)
Mg1 O1 2.053(3)
Mg1 O3 2.103(3)
Mg1 C1 2.113(4)
Mg1 S1 2.6907(16)
Mg1 P2 2.8975(16)
B1 P1 1.938(4)
B1 H1B 1.1051
B1 H2B 1.1017
B1 H3B 1.1004
C1 P2 1.666(4)
C1 P1 1.703(4)
C2 C7 1.390(5)
C2 C3 1.394(5)
C2 P1 1.825(4)
C3 C4 1.391(6)
C3 H3 0.9500
C4 C5 1.381(6)
C4 H4 0.9500
C5 C6 1.387(6)
C5 H5 0.9500
C6 C7 1.377(5)
C6 H6 0.9500
C7 H7 0.9500
C8 C13 1.398(5)
C8 C9 1.400(6)
C8 P1 1.846(4)
C9 C10 1.377(6)
C9 H9 0.9500
C10 C11 1.377(7)
C10 H10 0.9500
C11 C12 1.371(7)
C11 H11 0.9500
C12 C13 1.387(6)
C12 H12 0.9500
C13 H13 0.9500
C14 C19 1.379(5)
C14 C15 1.380(5)
C14 P2 1.840(4)
C15 C16 1.390(6)
C15 H15 0.9500
C16 C17 1.373(6)
C16 H16 0.9500
C17 C18 1.375(6)
C17 H17 0.9500
C18 C19 1.383(5)
C18 H18 0.9500
C19 H19 0.9500
C20 C21 1.387(6)
C20 C25 1.402(5)
C20 P2 1.836(4)
C21 C22 1.388(6)
C21 H21 0.9500
C22 C23 1.381(7)
C22 H22 0.9500
C23 C24 1.377(7)
C23 H23 0.9500
C24 C25 1.398(6)
C24 H24 0.9500
C25 H25 0.9500
C26 O1 1.447(5)
C26 C27 1.513(7)
C26 H26A 0.9900
C26 H26B 0.9900
C27 C28 1.477(7)
C27 H27A 0.9900
C27 H27B 0.9900
C28 C29 1.524(7)
C28 H28A 0.9900
C28 H28B 0.9900
C29 O1 1.467(5)
C29 H29A 0.9900
C29 H29B 0.9900
C30 O2 1.461(5)
C30 C31 1.495(6)
C30 H30A 0.9900
C30 H30B 0.9900
C31 C32 1.533(6)
C31 H31A 0.9900
C31 H31B 0.9900
C32 C33 1.492(6)
C32 H32A 0.9900
C32 H32B 0.9900
C33 O2 1.456(5)
C33 H33A 0.9900
C33 H33B 0.9900
C34 O3 1.451(5)
C34 C35 1.494(6)
C34 H34A 0.9900
C34 H34B 0.9900
C35 C36 1.534(6)
C35 H35A 0.9900
C35 H35B 0.9900
C36 C37 1.501(6)
C36 H36A 0.9900
C36 H36B 0.9900
C37 O3 1.463(5)
C37 H37A 0.9900
C37 H37B 0.9900
P2 S1 2.0308(13)
